data_9014522
loop_
_publ_author_name
'Guesdon, A.'
'Borel, M.'
'Leclaire, A.'
'Grandin, A.'
'Raveau, B.'

_publ_section_title
;
 A series of Mixed-valent Molybdenum Monophosphates, Isotypic with
 Leucophosphite Represented by CsMo2P2O10 and
 K1.5Mo2P2O10.H2O
 _cod_database_code 1001553
;
_journal_name_full 'Zeitschrift fur Anorganische und Allgemeine Chemie'
_journal_page_first 1841
_journal_page_last 1849
_journal_volume 619
_journal_year 1993
_chemical_formula_sum 'Cs0.5 Mo O5 P'
_space_group_IT_number 14
_symmetry_space_group_name_Hall '-P 2ybc'
_symmetry_space_group_name_H-M 'P 1 21/c 1'
_cell_angle_alpha 90
_cell_angle_beta 127.38
_cell_angle_gamma 90
_cell_length_a 9.428
_cell_length_b 9.943
_cell_length_c 12.348
_cell_formula_units_Z 8
_cell_volume 919.807
_database_code_amcsd 0015801
_exptl_crystal_density_diffrn 3.948
_cod_original_formula_sum 'Mo Cs.5 P O5'
_cod_database_code 9014522
_amcsd_formula_title 'Cs Mo2 O10 P2'

loop_
_space_group_symop_operation_xyz
x,y,z
x,1/2-y,1/2+z
-x,1/2+y,1/2-z
-x,-y,-z

loop_
_atom_site_label
_atom_site_fract_x
_atom_site_fract_y
_atom_site_fract_z
_atom_site_occupancy
Mo1 0.23548 0.19384 0.15500 1.00000
Mo2 -0.00706 0.02639 0.40116 1.00000
Cs1 0.67813 0.18176 0.02814 0.90000
Cs2 0.63970 0.26430 0.08070 0.10000
P1 0.14430 0.30640 0.35150 1.00000
P2 0.62120 0.00130 0.33560 1.00000
O1 0.07680 0.08300 0.11000 1.00000
O2 0.27800 0.25510 0.32780 1.00000
O3 0.25390 0.15320 0.00290 1.00000
O4 0.05500 0.34900 0.05140 1.00000
O5 0.45810 0.08570 0.28080 1.00000
O6 0.42700 0.35600 0.20900 1.00000
O7 0.00930 0.19700 0.31670 1.00000
O8 -0.04510 -0.07090 0.24010 1.00000
O9 0.25350 -0.01060 0.50550 1.00000
O10 -0.26980 0.06090 0.28890 1.00000

loop_
_cod_related_entry_id
_cod_related_entry_database
_cod_related_entry_code
1 AMCSD 0015801

_cod_duplicate_entry 1001553
